data_4316784
loop_
_publ_author_name
'Yong Huang'
'Yueh-Hsuan Tsai'
'Wen-Chou Hung'
'Chieh-Shen Lin'
'Wei Wang'
'Jui-Hsien Huang'
'Saikat Dutta'
'Chu-Chieh Lin'

_publ_section_title
;
 Synthesis and Structural Studies of Lithium and Sodium Complexes with
 OOO-Tridentate Bis(phenolate) Ligands: Effective Catalysts for the
 Ring-Opening Polymerization of l-Lactide
;
_journal_name_full 'Inorganic Chemistry'
_journal_page_first 9416
_journal_page_last 9425
_journal_paper_doi 10.1021/ic1011154
_journal_volume 49
_journal_year 2010
_chemical_formula_sum 'C41 H61 Li O4'
_chemical_formula_weight 624.84
_chemical_name_systematic
; 
 ? 
;
_space_group_IT_number 14
_symmetry_cell_setting monoclinic
_symmetry_space_group_name_Hall '-P 2ybc'
_symmetry_space_group_name_H-M 'P 1 21/c 1'
_atom_sites_solution_hydrogens geom
_atom_sites_solution_primary direct
_atom_sites_solution_secondary difmap
_audit_creation_method SHELXL-97
_cell_angle_alpha 90.00
_cell_angle_beta 97.082(3)
_cell_angle_gamma 90.00
_cell_formula_units_Z 4
_cell_length_a 17.9623(7)
_cell_length_b 20.8957(7)
_cell_length_c 10.5572(4)
_cell_measurement_temperature 293(2)
_cell_volume 3932.3(3)
_computing_cell_refinement 'Bruker SMART'
_computing_data_collection 'Bruker SMART'
_computing_data_reduction 'Bruker SHELXTL'
_computing_molecular_graphics 'Bruker SHELXTL'
_computing_publication_material 'Bruker SHELXTL'
_computing_structure_refinement 'SHELXL-97 (Sheldrick, 1997)'
_computing_structure_solution 'SHELXS-97 (Sheldrick, 1990)'
_diffrn_ambient_temperature 293(2)
_diffrn_measured_fraction_theta_full 0.978
_diffrn_measured_fraction_theta_max 0.978
_diffrn_measurement_device_type 'CCD detector'
_diffrn_measurement_method '\w scans'
_diffrn_radiation_monochromator graphite
_diffrn_radiation_source 'fine-focus sealed tube'
_diffrn_radiation_type MoK\a
_diffrn_radiation_wavelength 0.71073
_diffrn_reflns_av_R_equivalents 0.0335
_diffrn_reflns_av_sigmaI/netI 0.0491
_diffrn_reflns_limit_h_max 22
_diffrn_reflns_limit_h_min -19
_diffrn_reflns_limit_k_max 24
_diffrn_reflns_limit_k_min -25
_diffrn_reflns_limit_l_max 12
_diffrn_reflns_limit_l_min -13
_diffrn_reflns_number 20869
_diffrn_reflns_theta_full 26.00
_diffrn_reflns_theta_max 26.00
_diffrn_reflns_theta_min 2.89
_exptl_absorpt_coefficient_mu 0.065
_exptl_absorpt_correction_T_max 0.9992
_exptl_absorpt_correction_T_min 0.9814
_exptl_absorpt_correction_type multi-scan
_exptl_absorpt_process_details 'SADABS, Sheldrick (1996)'
_exptl_crystal_colour colorless
_exptl_crystal_density_diffrn 1.055
_exptl_crystal_density_method 'not measured'
_exptl_crystal_description parallelpiped
_exptl_crystal_F_000 1368
_exptl_crystal_size_max 0.26
_exptl_crystal_size_mid 0.20
_exptl_crystal_size_min 0.14
_refine_diff_density_max 0.689
_refine_diff_density_min -0.367
_refine_diff_density_rms 0.067
_refine_ls_extinction_method none
_refine_ls_goodness_of_fit_ref 1.081
_refine_ls_hydrogen_treatment mixed
_refine_ls_matrix_type full
_refine_ls_number_parameters 419
_refine_ls_number_reflns 7536
_refine_ls_number_restraints 0
_refine_ls_restrained_S_all 1.081
_refine_ls_R_factor_all 0.1226
_refine_ls_R_factor_gt 0.0940
_refine_ls_shift/su_max 0.168
_refine_ls_shift/su_mean 0.019
_refine_ls_structure_factor_coef Fsqd
_refine_ls_weighting_details 'calc w=1/[\s^2^(Fo^2^)+(0.3000P)^2^+0.0000P] where P=(Fo^2^+2Fc^2^)/3'
_refine_ls_weighting_scheme calc
_refine_ls_wR_factor_gt 0.3679
_refine_ls_wR_factor_ref 0.3866
_reflns_number_gt 5322
_reflns_number_total 7536
_reflns_threshold_expression >2sigma(I)
_cod_data_source_file ic1011154_si_007.cif
_cod_data_source_block exp_101
_cod_depositor_comments
;
The following automatic conversions were performed:

'_symmetry_cell_setting' value 'Monoclinic' changed to 'monoclinic'
according to the built-in table from CIF Core dictionary named
'cif_core.dic' version 2.4.1 from 2010-06-29.

Automatic conversion script
Id: cif_fix_values 1646 2011-03-28 12:23:43Z adriana 
;
_cod_database_code 4316784

loop_
_symmetry_equiv_pos_as_xyz
'x, y, z'
'-x, y+1/2, -z+1/2'
'-x, -y, -z'
'x, -y-1/2, z-1/2'

loop_
_atom_site_label
_atom_site_type_symbol
_atom_site_fract_x
_atom_site_fract_y
_atom_site_fract_z
_atom_site_U_iso_or_equiv
_atom_site_adp_type
_atom_site_occupancy
_atom_site_symmetry_multiplicity
_atom_site_calc_flag
_atom_site_refinement_flags
_atom_site_disorder_assembly
_atom_site_disorder_group
Li Li 0.4505(4) 0.4644(3) 0.5249(6) 0.0260(13) Uani 1 1 d . . .
O1 O 0.34366(17) 0.34335(15) 0.2351(3) 0.0339(7) Uani 1 1 d . . .
O2 O 0.36872(14) 0.44905(10) 0.3829(2) 0.0261(6) Uani 1 1 d . . .
O3 O 0.45359(13) 0.55605(11) 0.5083(2) 0.0231(6) Uani 1 1 d . . .
O4 O 0.42555(15) 0.42498(12) 0.6782(2) 0.0305(7) Uani 1 1 d . . .
C1 C 0.2691(2) 0.35946(16) 0.2238(3) 0.0219(8) Uani 1 1 d . . .
C2 C 0.2188(2) 0.33003(16) 0.1289(3) 0.0230(8) Uani 1 1 d . . .
C3 C 0.1433(2) 0.34686(17) 0.1242(3) 0.0244(8) Uani 1 1 d . . .
H3A H 0.1091 0.3273 0.0630 0.029 Uiso 1 1 calc R . .
C4 C 0.1162(2) 0.39109(17) 0.2055(3) 0.0246(8) Uani 1 1 d . . .
C5 C 0.1689(2) 0.41970(17) 0.2982(3) 0.0242(8) Uani 1 1 d . . .
H5A H 0.1529 0.4500 0.3534 0.029 Uiso 1 1 calc R . .
C6 C 0.2434(2) 0.40360(15) 0.3085(3) 0.0207(7) Uani 1 1 d . . .
C7 C 0.2964(2) 0.43123(17) 0.4180(3) 0.0255(8) Uani 1 1 d . . .
H7A H 0.2733 0.4687 0.4508 0.031 Uiso 1 1 calc R . .
H7B H 0.3037 0.3999 0.4862 0.031 Uiso 1 1 calc R . .
C8 C 0.3639(2) 0.50573(15) 0.3008(3) 0.0226(8) Uani 1 1 d . . .
H8A H 0.3281 0.4977 0.2260 0.027 Uiso 1 1 calc R . .
H8B H 0.4124 0.5133 0.2722 0.027 Uiso 1 1 calc R . .
C9 C 0.3405(2) 0.56449(15) 0.3674(3) 0.0204(7) Uani 1 1 d . . .
C10 C 0.39142(19) 0.58779(15) 0.4718(3) 0.0193(7) Uani 1 1 d . . .
C11 C 0.3709(2) 0.64626(15) 0.5296(3) 0.0214(8) Uani 1 1 d . . .
C12 C 0.3014(2) 0.67322(15) 0.4874(3) 0.0207(7) Uani 1 1 d . . .
H12A H 0.2878 0.7100 0.5284 0.025 Uiso 1 1 calc R . .
C13 C 0.2502(2) 0.64895(16) 0.3875(3) 0.0241(8) Uani 1 1 d . . .
C14 C 0.27249(19) 0.59358(16) 0.3288(3) 0.0223(8) Uani 1 1 d . . .
H14A H 0.2407 0.5758 0.2618 0.027 Uiso 1 1 calc R . .
C15 C 0.2470(3) 0.2823(2) 0.0345(4) 0.0379(10) Uani 1 1 d . . .
C16 C 0.3035(3) 0.3147(3) -0.0427(4) 0.0534(13) Uani 1 1 d . . .
H16A H 0.3452 0.3306 0.0144 0.080 Uiso 1 1 calc R . .
H16B H 0.2795 0.3497 -0.0907 0.080 Uiso 1 1 calc R . .
H16C H 0.3211 0.2842 -0.1002 0.080 Uiso 1 1 calc R . .
C17 C 0.2856(4) 0.2246(2) 0.1061(5) 0.0604(16) Uani 1 1 d . . .
H17A H 0.3270 0.2393 0.1652 0.091 Uiso 1 1 calc R . .
H17B H 0.3037 0.1958 0.0459 0.091 Uiso 1 1 calc R . .
H17C H 0.2503 0.2027 0.1519 0.091 Uiso 1 1 calc R . .
C18 C 0.1807(3) 0.2564(2) -0.0600(4) 0.0548(14) Uani 1 1 d . . .
H18A H 0.1994 0.2266 -0.1178 0.082 Uiso 1 1 calc R . .
H18B H 0.1564 0.2913 -0.1075 0.082 Uiso 1 1 calc R . .
H18C H 0.1454 0.2351 -0.0132 0.082 Uiso 1 1 calc R . .
C19 C 0.0323(2) 0.4083(2) 0.1974(4) 0.0366(10) Uani 1 1 d . . .
C20 C 0.0008(3) 0.3837(4) 0.3147(5) 0.0681(18) Uani 1 1 d . . .
H20A H 0.0288 0.4017 0.3898 0.102 Uiso 1 1 calc R . .
H20B H 0.0047 0.3379 0.3178 0.102 Uiso 1 1 calc R . .
H20C H -0.0509 0.3960 0.3111 0.102 Uiso 1 1 calc R . .
C21 C 0.0243(3) 0.4816(2) 0.1879(6) 0.0567(14) Uani 1 1 d . . .
H21A H 0.0527 0.5011 0.2608 0.085 Uiso 1 1 calc R . .
H21B H -0.0276 0.4932 0.1854 0.085 Uiso 1 1 calc R . .
H21C H 0.0429 0.4963 0.1115 0.085 Uiso 1 1 calc R . .
C22 C -0.0145(3) 0.3790(3) 0.0772(5) 0.0534(13) Uani 1 1 d . . .
H22A H -0.0662 0.3910 0.0758 0.080 Uiso 1 1 calc R . .
H22B H -0.0103 0.3332 0.0801 0.080 Uiso 1 1 calc R . .
H22C H 0.0041 0.3947 0.0017 0.080 Uiso 1 1 calc R . .
C23 C 0.1738(2) 0.68114(17) 0.3495(4) 0.0273(8) Uani 1 1 d . . .
C24 C 0.1235(3) 0.6692(4) 0.4496(7) 0.087(2) Uani 1 1 d . . .
H24A H 0.1162 0.6240 0.4584 0.130 Uiso 1 1 calc R . .
H24B H 0.0759 0.6895 0.4251 0.130 Uiso 1 1 calc R . .
H24C H 0.1459 0.6866 0.5295 0.130 Uiso 1 1 calc R . .
C25 C 0.1365(4) 0.6579(3) 0.2195(6) 0.082(2) Uani 1 1 d . . .
H25A H 0.1288 0.6125 0.2224 0.122 Uiso 1 1 calc R . .
H25B H 0.1682 0.6677 0.1552 0.122 Uiso 1 1 calc R . .
H25C H 0.0890 0.6790 0.1992 0.122 Uiso 1 1 calc R . .
C26 C 0.1845(3) 0.7535(2) 0.3375(6) 0.0578(14) Uani 1 1 d . . .
H26A H 0.2075 0.7704 0.4175 0.087 Uiso 1 1 calc R . .
H26B H 0.1366 0.7736 0.3149 0.087 Uiso 1 1 calc R . .
H26C H 0.2161 0.7620 0.2725 0.087 Uiso 1 1 calc R . .
C27 C 0.4263(2) 0.67886(16) 0.6329(3) 0.0242(8) Uani 1 1 d . . .
C28 C 0.3940(2) 0.73954(19) 0.6866(4) 0.0338(9) Uani 1 1 d . . .
H28A H 0.3499 0.7288 0.7252 0.051 Uiso 1 1 calc R . .
H28B H 0.3810 0.7696 0.6187 0.051 Uiso 1 1 calc R . .
H28C H 0.4307 0.7582 0.7496 0.051 Uiso 1 1 calc R . .
C29 C 0.4497(2) 0.63358(19) 0.7457(3) 0.0327(9) Uani 1 1 d . . .
H29A H 0.4061 0.6210 0.7838 0.049 Uiso 1 1 calc R . .
H29B H 0.4843 0.6552 0.8081 0.049 Uiso 1 1 calc R . .
H29C H 0.4734 0.5963 0.7157 0.049 Uiso 1 1 calc R . .
C30 C 0.4964(2) 0.69890(17) 0.5727(3) 0.0262(8) Uani 1 1 d . . .
H30A H 0.5315 0.7193 0.6360 0.039 Uiso 1 1 calc R . .
H30B H 0.4823 0.7282 0.5038 0.039 Uiso 1 1 calc R . .
H30C H 0.5193 0.6617 0.5406 0.039 Uiso 1 1 calc R . .
C31 C 0.4690(2) 0.37686(18) 0.7513(4) 0.0325(9) Uani 1 1 d . . .
H31A H 0.5166 0.3703 0.7187 0.039 Uiso 1 1 calc R . .
H31B H 0.4421 0.3365 0.7477 0.039 Uiso 1 1 calc R . .
C32 C 0.4814(3) 0.4020(2) 0.8875(4) 0.0440(11) Uani 1 1 d . . .
H32A H 0.5325 0.4170 0.9090 0.053 Uiso 1 1 calc R . .
H32B H 0.4714 0.3689 0.9477 0.053 Uiso 1 1 calc R . .
C33 C 0.4252(3) 0.4576(2) 0.8890(4) 0.0494(12) Uani 1 1 d . . .
H33A H 0.3950 0.4528 0.9584 0.059 Uiso 1 1 calc R . .
H33B H 0.4511 0.4984 0.8981 0.059 Uiso 1 1 calc R . .
C34 C 0.3773(2) 0.4532(2) 0.7616(4) 0.0374(10) Uani 1 1 d . . .
H34A H 0.3337 0.4265 0.7674 0.045 Uiso 1 1 calc R . .
H34B H 0.3607 0.4953 0.7315 0.045 Uiso 1 1 calc R . .
C35 C 0.1305(6) 1.0632(6) 0.1504(7) 0.147(5) Uani 1 1 d . . .
H35A H 0.1131 1.0998 0.1933 0.220 Uiso 1 1 calc R . .
H35B H 0.0884 1.0412 0.1054 0.220 Uiso 1 1 calc R . .
H35C H 0.1635 1.0770 0.0910 0.220 Uiso 1 1 calc R . .
C36 C 0.1710(4) 1.0199(4) 0.2449(6) 0.077(2) Uani 1 1 d . . .
C37 C 0.2012(5) 0.9635(5) 0.2075(10) 0.112(4) Uani 1 1 d . . .
H37A H 0.1956 0.9529 0.1213 0.134 Uiso 1 1 calc R . .
C38 C 0.2393(6) 0.9223(4) 0.2942(18) 0.154(7) Uani 1 1 d . . .
H38A H 0.2603 0.8849 0.2667 0.184 Uiso 1 1 calc R . .
C39 C 0.2463(4) 0.9377(4) 0.4267(13) 0.117(4) Uani 1 1 d . . .
H39A H 0.2723 0.9104 0.4862 0.141 Uiso 1 1 calc R . .
C40 C 0.2142(3) 0.9932(3) 0.4670(7) 0.0652(16) Uani 1 1 d . . .
H40A H 0.2163 1.0033 0.5532 0.078 Uiso 1 1 calc R . .
C41 C 0.1801(3) 1.0318(3) 0.3762(5) 0.0525(14) Uani 1 1 d . . .
H41A H 0.1607 1.0700 0.4031 0.063 Uiso 1 1 calc R . .
H1A H 0.365(3) 0.367(3) 0.269(6) 0.053(19) Uiso 1 1 d . . .

loop_
_atom_site_aniso_label
_atom_site_aniso_U_11
_atom_site_aniso_U_22
_atom_site_aniso_U_33
_atom_site_aniso_U_23
_atom_site_aniso_U_13
_atom_site_aniso_U_12
Li 0.027(3) 0.018(3) 0.031(3) 0.003(2) -0.004(2) -0.001(2)
O1 0.0235(16) 0.0336(16) 0.0433(17) -0.0084(14) -0.0010(12) 0.0095(13)
O2 0.0235(14) 0.0139(12) 0.0373(14) 0.0041(10) -0.0106(11) -0.0022(10)
O3 0.0185(13) 0.0187(12) 0.0298(13) 0.0009(10) -0.0058(10) 0.0025(9)
O4 0.0312(15) 0.0266(13) 0.0324(14) 0.0061(11) -0.0005(11) 0.0068(11)
C1 0.0205(19) 0.0195(16) 0.0260(17) -0.0005(14) 0.0036(14) 0.0011(13)
C2 0.033(2) 0.0185(16) 0.0189(16) -0.0002(13) 0.0073(14) -0.0030(14)
C3 0.030(2) 0.0252(18) 0.0174(16) 0.0017(14) 0.0019(14) -0.0123(15)
C4 0.0165(19) 0.0296(18) 0.0273(17) 0.0013(15) 0.0017(14) -0.0042(14)
C5 0.028(2) 0.0256(17) 0.0207(16) -0.0022(14) 0.0075(14) -0.0006(15)
C6 0.0205(18) 0.0162(16) 0.0241(16) -0.0021(13) -0.0028(13) -0.0010(13)
C7 0.026(2) 0.0220(17) 0.0275(18) -0.0016(15) -0.0027(14) -0.0060(14)
C8 0.0240(19) 0.0153(16) 0.0270(18) 0.0022(14) -0.0028(14) 0.0023(14)
C9 0.0195(18) 0.0168(16) 0.0239(16) 0.0029(13) -0.0010(13) -0.0017(13)
C10 0.0184(18) 0.0165(15) 0.0232(16) 0.0032(13) 0.0031(13) 0.0000(13)
C11 0.0224(19) 0.0162(16) 0.0245(17) 0.0033(13) -0.0014(14) -0.0032(13)
C12 0.0220(19) 0.0153(16) 0.0243(17) -0.0018(13) 0.0003(14) -0.0007(13)
C13 0.024(2) 0.0150(16) 0.0318(18) 0.0029(14) -0.0027(15) 0.0003(14)
C14 0.0201(19) 0.0195(17) 0.0249(17) 0.0006(14) -0.0065(13) -0.0008(14)
C15 0.051(3) 0.037(2) 0.0255(19) -0.0083(17) 0.0065(17) 0.004(2)
C16 0.046(3) 0.083(4) 0.034(2) -0.006(2) 0.018(2) 0.011(3)
C17 0.103(5) 0.032(2) 0.044(3) -0.014(2) 0.002(3) 0.018(3)
C18 0.083(4) 0.049(3) 0.031(2) -0.022(2) 0.001(2) -0.002(3)
C19 0.018(2) 0.050(3) 0.041(2) 0.004(2) 0.0010(16) -0.0013(18)
C20 0.022(3) 0.125(5) 0.060(3) 0.017(3) 0.017(2) -0.003(3)
C21 0.029(3) 0.059(3) 0.079(4) -0.011(3) -0.003(2) 0.012(2)
C22 0.021(2) 0.076(4) 0.060(3) 0.000(3) -0.009(2) -0.007(2)
C23 0.0179(19) 0.0262(19) 0.037(2) -0.0008(16) -0.0013(15) 0.0039(14)
C24 0.030(3) 0.137(6) 0.096(5) 0.061(5) 0.018(3) 0.021(3)
C25 0.068(4) 0.084(4) 0.080(4) -0.027(4) -0.040(3) 0.040(3)
C26 0.035(3) 0.036(2) 0.099(4) 0.007(3) -0.004(3) 0.011(2)
C27 0.023(2) 0.0223(17) 0.0258(17) -0.0012(14) -0.0034(14) -0.0018(14)
C28 0.031(2) 0.032(2) 0.037(2) -0.0135(17) -0.0029(16) -0.0011(17)
C29 0.037(2) 0.034(2) 0.0237(18) 0.0004(16) -0.0101(16) -0.0060(17)
C30 0.023(2) 0.0212(17) 0.0330(19) -0.0005(15) -0.0025(15) -0.0024(15)
C31 0.035(2) 0.0234(18) 0.037(2) 0.0088(16) -0.0026(17) 0.0046(16)
C32 0.044(3) 0.055(3) 0.031(2) 0.002(2) -0.0040(18) 0.004(2)
C33 0.060(3) 0.047(3) 0.040(2) -0.006(2) 0.004(2) 0.007(2)
C34 0.032(2) 0.039(2) 0.044(2) 0.0039(19) 0.0122(18) 0.0108(18)
C35 0.130(8) 0.247(13) 0.059(4) 0.055(6) -0.001(5) -0.085(8)
C36 0.053(4) 0.122(6) 0.060(3) -0.018(4) 0.018(3) -0.052(4)
C37 0.090(6) 0.119(7) 0.143(7) -0.102(6) 0.085(6) -0.078(6)
C38 0.101(8) 0.055(4) 0.334(19) -0.091(8) 0.144(10) -0.045(5)
C39 0.049(4) 0.073(5) 0.241(12) -0.010(6) 0.060(6) -0.017(4)
C40 0.033(3) 0.077(4) 0.087(4) -0.011(3) 0.012(3) -0.008(3)
C41 0.043(3) 0.067(3) 0.049(3) -0.022(3) 0.014(2) -0.026(3)

loop_
_atom_type_symbol
_atom_type_description
_atom_type_scat_dispersion_real
_atom_type_scat_dispersion_imag
_atom_type_scat_source
C C 0.0033 0.0016 'International Tables Vol C Tables 4.2.6.8 and 6.1.1.4'
H H 0.0000 0.0000 'International Tables Vol C Tables 4.2.6.8 and 6.1.1.4'
Li Li -0.0003 0.0001 'International Tables Vol C Tables 4.2.6.8 and 6.1.1.4'
O O 0.0106 0.0060 'International Tables Vol C Tables 4.2.6.8 and 6.1.1.4'

loop_
_geom_angle_atom_site_label_1
_geom_angle_atom_site_label_2
_geom_angle_atom_site_label_3
_geom_angle
_geom_angle_site_symmetry_1
_geom_angle_site_symmetry_3
_geom_angle_publ_flag
O3 Li O4 112.4(3) 3_666 . ?
O3 Li O3 100.1(3) 3_666 . ?
O4 Li O3 121.1(3) . . ?
O3 Li O2 116.0(3) 3_666 . ?
O4 Li O2 109.8(3) . . ?
O3 Li O2 96.8(3) . . ?
O3 Li Li 51.4(2) 3_666 3_666 ?
O4 Li Li 134.5(4) . 3_666 ?
O3 Li Li 48.7(2) . 3_666 ?
O2 Li Li 115.4(4) . 3_666 ?
C1 O1 H1A 110(5) . . ?
C7 O2 C8 111.8(3) . . ?
C7 O2 Li 116.9(3) . . ?
C8 O2 Li 107.4(3) . . ?
C10 O3 Li 146.9(3) . 3_666 ?
C10 O3 Li 119.7(3) . . ?
Li O3 Li 79.9(3) 3_666 . ?
C34 O4 C31 106.7(3) . . ?
C34 O4 Li 124.2(3) . . ?
C31 O4 Li 125.8(3) . . ?
O1 C1 C6 120.0(3) . . ?
O1 C1 C2 119.3(3) . . ?
C6 C1 C2 120.7(3) . . ?
C3 C2 C1 116.8(3) . . ?
C3 C2 C15 122.4(3) . . ?
C1 C2 C15 120.8(3) . . ?
C4 C3 C2 124.0(3) . . ?
C4 C3 H3A 118.0 . . ?
C2 C3 H3A 118.0 . . ?
C3 C4 C5 117.1(3) . . ?
C3 C4 C19 122.4(3) . . ?
C5 C4 C19 120.6(3) . . ?
C6 C5 C4 121.1(3) . . ?
C6 C5 H5A 119.4 . . ?
C4 C5 H5A 119.4 . . ?
C5 C6 C1 120.4(3) . . ?
C5 C6 C7 118.8(3) . . ?
C1 C6 C7 120.7(3) . . ?
O2 C7 C6 113.8(3) . . ?
O2 C7 H7A 108.8 . . ?
C6 C7 H7A 108.8 . . ?
O2 C7 H7B 108.8 . . ?
C6 C7 H7B 108.8 . . ?
H7A C7 H7B 107.7 . . ?
O2 C8 C9 112.6(3) . . ?
O2 C8 H8A 109.1 . . ?
C9 C8 H8A 109.1 . . ?
O2 C8 H8B 109.1 . . ?
C9 C8 H8B 109.1 . . ?
H8A C8 H8B 107.8 . . ?
C14 C9 C10 122.5(3) . . ?
C14 C9 C8 120.7(3) . . ?
C10 C9 C8 116.8(3) . . ?
O3 C10 C9 119.6(3) . . ?
O3 C10 C11 123.9(3) . . ?
C9 C10 C11 116.5(3) . . ?
C12 C11 C10 118.4(3) . . ?
C12 C11 C27 121.5(3) . . ?
C10 C11 C27 120.0(3) . . ?
C11 C12 C13 124.9(3) . . ?
C11 C12 H12A 117.6 . . ?
C13 C12 H12A 117.5 . . ?
C14 C13 C12 115.8(3) . . ?
C14 C13 C23 122.9(3) . . ?
C12 C13 C23 121.2(3) . . ?
C9 C14 C13 121.8(3) . . ?
C9 C14 H14A 119.1 . . ?
C13 C14 H14A 119.1 . . ?
C2 C15 C16 110.4(4) . . ?
C2 C15 C17 110.7(3) . . ?
C16 C15 C17 108.6(4) . . ?
C2 C15 C18 110.8(4) . . ?
C16 C15 C18 108.5(4) . . ?
C17 C15 C18 107.8(4) . . ?
C15 C16 H16A 109.5 . . ?
C15 C16 H16B 109.5 . . ?
H16A C16 H16B 109.5 . . ?
C15 C16 H16C 109.5 . . ?
H16A C16 H16C 109.5 . . ?
H16B C16 H16C 109.5 . . ?
C15 C17 H17A 109.5 . . ?
C15 C17 H17B 109.5 . . ?
H17A C17 H17B 109.5 . . ?
C15 C17 H17C 109.5 . . ?
H17A C17 H17C 109.5 . . ?
H17B C17 H17C 109.5 . . ?
C15 C18 H18A 109.5 . . ?
C15 C18 H18B 109.5 . . ?
H18A C18 H18B 109.5 . . ?
C15 C18 H18C 109.5 . . ?
H18A C18 H18C 109.5 . . ?
H18B C18 H18C 109.5 . . ?
C20 C19 C4 109.7(4) . . ?
C20 C19 C21 110.5(5) . . ?
C4 C19 C21 108.5(3) . . ?
C20 C19 C22 108.4(4) . . ?
C4 C19 C22 112.3(4) . . ?
C21 C19 C22 107.5(4) . . ?
C19 C20 H20A 109.5 . . ?
C19 C20 H20B 109.5 . . ?
H20A C20 H20B 109.5 . . ?
C19 C20 H20C 109.5 . . ?
H20A C20 H20C 109.5 . . ?
H20B C20 H20C 109.5 . . ?
C19 C21 H21A 109.5 . . ?
C19 C21 H21B 109.5 . . ?
H21A C21 H21B 109.5 . . ?
C19 C21 H21C 109.5 . . ?
H21A C21 H21C 109.5 . . ?
H21B C21 H21C 109.5 . . ?
C19 C22 H22A 109.5 . . ?
C19 C22 H22B 109.5 . . ?
H22A C22 H22B 109.5 . . ?
C19 C22 H22C 109.5 . . ?
H22A C22 H22C 109.5 . . ?
H22B C22 H22C 109.5 . . ?
C24 C23 C25 110.1(5) . . ?
C24 C23 C26 108.4(5) . . ?
C25 C23 C26 106.5(4) . . ?
C24 C23 C13 110.0(4) . . ?
C25 C23 C13 112.0(4) . . ?
C26 C23 C13 109.7(3) . . ?
C23 C24 H24A 109.5 . . ?
C23 C24 H24B 109.5 . . ?
H24A C24 H24B 109.5 . . ?
C23 C24 H24C 109.5 . . ?
H24A C24 H24C 109.5 . . ?
H24B C24 H24C 109.5 . . ?
C23 C25 H25A 109.5 . . ?
C23 C25 H25B 109.5 . . ?
H25A C25 H25B 109.5 . . ?
C23 C25 H25C 109.5 . . ?
H25A C25 H25C 109.5 . . ?
H25B C25 H25C 109.5 . . ?
C23 C26 H26A 109.5 . . ?
C23 C26 H26B 109.5 . . ?
H26A C26 H26B 109.5 . . ?
C23 C26 H26C 109.5 . . ?
H26A C26 H26C 109.5 . . ?
H26B C26 H26C 109.5 . . ?
C28 C27 C30 107.2(3) . . ?
C28 C27 C29 107.6(3) . . ?
C30 C27 C29 109.2(3) . . ?
C28 C27 C11 112.7(3) . . ?
C30 C27 C11 108.5(3) . . ?
C29 C27 C11 111.5(3) . . ?
C27 C28 H28A 109.5 . . ?
C27 C28 H28B 109.5 . . ?
H28A C28 H28B 109.5 . . ?
C27 C28 H28C 109.5 . . ?
H28A C28 H28C 109.5 . . ?
H28B C28 H28C 109.5 . . ?
C27 C29 H29A 109.5 . . ?
C27 C29 H29B 109.5 . . ?
H29A C29 H29B 109.5 . . ?
C27 C29 H29C 109.5 . . ?
H29A C29 H29C 109.5 . . ?
H29B C29 H29C 109.5 . . ?
C27 C30 H30A 109.5 . . ?
C27 C30 H30B 109.5 . . ?
H30A C30 H30B 109.5 . . ?
C27 C30 H30C 109.5 . . ?
H30A C30 H30C 109.5 . . ?
H30B C30 H30C 109.5 . . ?
O4 C31 C32 105.8(3) . . ?
O4 C31 H31A 110.6 . . ?
C32 C31 H31A 110.6 . . ?
O4 C31 H31B 110.6 . . ?
C32 C31 H31B 110.6 . . ?
H31A C31 H31B 108.7 . . ?
C31 C32 C33 104.5(3) . . ?
C31 C32 H32A 110.9 . . ?
C33 C32 H32A 110.9 . . ?
C31 C32 H32B 110.9 . . ?
C33 C32 H32B 110.9 . . ?
H32A C32 H32B 108.9 . . ?
C34 C33 C32 104.3(4) . . ?
C34 C33 H33A 110.9 . . ?
C32 C33 H33A 110.9 . . ?
C34 C33 H33B 110.9 . . ?
C32 C33 H33B 110.9 . . ?
H33A C33 H33B 108.9 . . ?
O4 C34 C33 104.6(3) . . ?
O4 C34 H34A 110.8 . . ?
C33 C34 H34A 110.8 . . ?
O4 C34 H34B 110.8 . . ?
C33 C34 H34B 110.8 . . ?
H34A C34 H34B 108.9 . . ?
C36 C35 H35A 109.5 . . ?
C36 C35 H35B 109.5 . . ?
H35A C35 H35B 109.5 . . ?
C36 C35 H35C 109.5 . . ?
H35A C35 H35C 109.5 . . ?
H35B C35 H35C 109.5 . . ?
C37 C36 C41 115.8(8) . . ?
C37 C36 C35 120.8(8) . . ?
C41 C36 C35 123.3(8) . . ?
C36 C37 C38 121.8(8) . . ?
C36 C37 H37A 119.1 . . ?
C38 C37 H37A 119.1 . . ?
C37 C38 C39 119.2(7) . . ?
C37 C38 H38A 120.4 . . ?
C39 C38 H38A 120.4 . . ?
C40 C39 C38 120.0(10) . . ?
C40 C39 H39A 120.0 . . ?
C38 C39 H39A 120.0 . . ?
C41 C40 C39 117.1(8) . . ?
C41 C40 H40A 121.5 . . ?
C39 C40 H40A 121.5 . . ?
C40 C41 C36 126.0(6) . . ?
C40 C41 H41A 117.0 . . ?
C36 C41 H41A 117.0 . . ?

loop_
_geom_bond_atom_site_label_1
_geom_bond_atom_site_label_2
_geom_bond_distance
_geom_bond_site_symmetry_2
_geom_bond_publ_flag
Li O3 1.849(7) 3_666 ?
Li O4 1.919(7) . ?
Li O3 1.924(6) . ?
Li O2 1.992(7) . ?
Li Li 2.423(12) 3_666 ?
O1 C1 1.372(5) . ?
O1 H1A 0.69(6) . ?
O2 C7 1.442(5) . ?
O2 C8 1.464(4) . ?
O3 C10 1.315(4) . ?
O3 Li 1.849(7) 3_666 ?
O4 C34 1.435(5) . ?
O4 C31 1.438(4) . ?
C1 C6 1.402(5) . ?
C1 C2 1.404(5) . ?
C2 C3 1.396(5) . ?
C2 C15 1.539(5) . ?
C3 C4 1.389(5) . ?
C3 H3A 0.9300 . ?
C4 C5 1.408(5) . ?
C4 C19 1.542(5) . ?
C5 C6 1.371(5) . ?
C5 H5A 0.9300 . ?
C6 C7 1.518(5) . ?
C7 H7A 0.9700 . ?
C7 H7B 0.9700 . ?
C8 C9 1.500(5) . ?
C8 H8A 0.9700 . ?
C8 H8B 0.9700 . ?
C9 C14 1.380(5) . ?
C9 C10 1.428(5) . ?
C10 C11 1.434(5) . ?
C11 C12 1.393(5) . ?
C11 C27 1.542(5) . ?
C12 C13 1.406(5) . ?
C12 H12A 0.9300 . ?
C13 C14 1.395(5) . ?
C13 C23 1.535(5) . ?
C14 H14A 0.9300 . ?
C15 C16 1.537(6) . ?
C15 C17 1.541(7) . ?
C15 C18 1.553(7) . ?
C16 H16A 0.9600 . ?
C16 H16B 0.9600 . ?
C16 H16C 0.9600 . ?
C17 H17A 0.9600 . ?
C17 H17B 0.9600 . ?
C17 H17C 0.9600 . ?
C18 H18A 0.9600 . ?
C18 H18B 0.9600 . ?
C18 H18C 0.9600 . ?
C19 C20 1.513(6) . ?
C19 C21 1.541(7) . ?
C19 C22 1.559(6) . ?
C20 H20A 0.9600 . ?
C20 H20B 0.9600 . ?
C20 H20C 0.9600 . ?
C21 H21A 0.9600 . ?
C21 H21B 0.9600 . ?
C21 H21C 0.9600 . ?
C22 H22A 0.9600 . ?
C22 H22B 0.9600 . ?
C22 H22C 0.9600 . ?
C23 C24 1.494(7) . ?
C23 C25 1.531(7) . ?
C23 C26 1.532(6) . ?
C24 H24A 0.9600 . ?
C24 H24B 0.9600 . ?
C24 H24C 0.9600 . ?
C25 H25A 0.9600 . ?
C25 H25B 0.9600 . ?
C25 H25C 0.9600 . ?
C26 H26A 0.9600 . ?
C26 H26B 0.9600 . ?
C26 H26C 0.9600 . ?
C27 C28 1.533(5) . ?
C27 C30 1.537(5) . ?
C27 C29 1.538(5) . ?
C28 H28A 0.9600 . ?
C28 H28B 0.9600 . ?
C28 H28C 0.9600 . ?
C29 H29A 0.9600 . ?
C29 H29B 0.9600 . ?
C29 H29C 0.9600 . ?
C30 H30A 0.9600 . ?
C30 H30B 0.9600 . ?
C30 H30C 0.9600 . ?
C31 C32 1.521(6) . ?
C31 H31A 0.9700 . ?
C31 H31B 0.9700 . ?
C32 C33 1.541(7) . ?
C32 H32A 0.9700 . ?
C32 H32B 0.9700 . ?
C33 C34 1.507(6) . ?
C33 H33A 0.9700 . ?
C33 H33B 0.9700 . ?
C34 H34A 0.9700 . ?
C34 H34B 0.9700 . ?
C35 C36 1.472(12) . ?
C35 H35A 0.9600 . ?
C35 H35B 0.9600 . ?
C35 H35C 0.9600 . ?
C36 C37 1.374(12) . ?
C36 C41 1.399(7) . ?
C37 C38 1.376(17) . ?
C37 H37A 0.9300 . ?
C38 C39 1.426(18) . ?
C38 H38A 0.9300 . ?
C39 C40 1.385(10) . ?
C39 H39A 0.9300 . ?
C40 C41 1.342(8) . ?
C40 H40A 0.9300 . ?
C41 H41A 0.9300 . ?
